data_7063851
loop_
_publ_author_name
'Zhang, Hui'
'Liu, Yu'
'Liu, Zhengxiong'
'Wang, Yin'
'Ren, Wei'

_publ_section_title
;
 DFT analysis and synthesis of anthracene analogues via
 zirconocene-mediated dimerization of boron-centered precursors
;
_journal_issue 25
_journal_name_full 'New Journal of Chemistry'
_journal_page_first 10949
_journal_page_last 10953
_journal_paper_doi 10.1039/D5NJ02125A
_journal_volume 49
_journal_year 2025
_chemical_formula_moiety 'C26 H27 B Cl2 Zr'
_chemical_formula_sum 'C26 H27 B Cl2 Zr'
_chemical_formula_weight 512.40
_space_group_crystal_system triclinic
_space_group_IT_number 2
_space_group_name_Hall '-P 1'
_space_group_name_H-M_alt 'P -1'
_atom_sites_solution_hydrogens geom
_atom_sites_solution_primary direct
_audit_creation_date 2023-08-02
_audit_creation_method
;  
Olex2 1.2
(compiled 2018.05.29 svn.r3508 for OlexSys, GUI svn.r5506)
;
_audit_update_record
;
2024-05-31 deposited with the CCDC.	2025-06-03 downloaded from the CCDC.
;
_cell_angle_alpha 75.162(2)
_cell_angle_beta 82.507(2)
_cell_angle_gamma 79.423(2)
_cell_formula_units_Z 4
_cell_length_a 8.1723(5)
_cell_length_b 13.2099(9)
_cell_length_c 22.6697(15)
_cell_measurement_reflns_used 7223
_cell_measurement_temperature 100(2)
_cell_measurement_theta_max 30.14
_cell_measurement_theta_min 2.55
_cell_volume 2316.5(3)
_computing_molecular_graphics 'Olex2 (Dolomanov et al., 2009)'
_computing_publication_material 'Olex2 (Dolomanov et al., 2009)'
_computing_structure_refinement 'ShelXL (Sheldrick, 2015)'
_computing_structure_solution 'ShelXS (Sheldrick, 2008)'
_diffrn_ambient_temperature 100.04
_diffrn_measured_fraction_theta_full 0.997
_diffrn_measured_fraction_theta_max 0.989
_diffrn_measurement_device_type 'Bruker APEX-II CCD'
_diffrn_measurement_method '\f and \w scans'
_diffrn_radiation_type MoK\a
_diffrn_radiation_wavelength 0.71073
_diffrn_reflns_av_R_equivalents 0.0582
_diffrn_reflns_av_unetI/netI 0.0971
_diffrn_reflns_Laue_measured_fraction_full 0.997
_diffrn_reflns_Laue_measured_fraction_max 0.989
_diffrn_reflns_limit_h_max 11
_diffrn_reflns_limit_h_min -11
_diffrn_reflns_limit_k_max 18
_diffrn_reflns_limit_k_min -17
_diffrn_reflns_limit_l_max 32
_diffrn_reflns_limit_l_min -31
_diffrn_reflns_number 32318
_diffrn_reflns_point_group_measured_fraction_full 0.997
_diffrn_reflns_point_group_measured_fraction_max 0.989
_diffrn_reflns_theta_full 25.242
_diffrn_reflns_theta_max 30.586
_diffrn_reflns_theta_min 2.545
_diffrn_standards_number 0
_exptl_absorpt_coefficient_mu 0.716
_exptl_absorpt_correction_type none
_exptl_crystal_colour 'clear light colourless'
_exptl_crystal_colour_lustre clear
_exptl_crystal_colour_modifier light
_exptl_crystal_colour_primary colourless
_exptl_crystal_density_diffrn 1.469
_exptl_crystal_description colorless
_exptl_crystal_F_000 1048
_exptl_crystal_size_max 0.2
_exptl_crystal_size_mid 0.2
_exptl_crystal_size_min 0.1
_refine_diff_density_max 1.009
_refine_diff_density_min -0.835
_refine_diff_density_rms 0.116
_refine_ls_extinction_method none
_refine_ls_goodness_of_fit_ref 1.018
_refine_ls_hydrogen_treatment constr
_refine_ls_matrix_type full
_refine_ls_number_parameters 549
_refine_ls_number_reflns 14090
_refine_ls_number_restraints 0
_refine_ls_restrained_S_all 1.018
_refine_ls_R_factor_all 0.0975
_refine_ls_R_factor_gt 0.0524
_refine_ls_shift/su_max 0.001
_refine_ls_shift/su_mean 0.000
_refine_ls_structure_factor_coef Fsqd
_refine_ls_weighting_details 'w=1/[\s^2^(Fo^2^)+(0.0448P)^2^+1.4432P] where P=(Fo^2^+2Fc^2^)/3'
_refine_ls_weighting_scheme calc
_refine_ls_wR_factor_gt 0.1092
_refine_ls_wR_factor_ref 0.1272
_reflns_Friedel_coverage 0.000
_reflns_number_gt 9123
_reflns_number_total 14090
_reflns_threshold_expression 'I > 2\s(I)'
_cod_data_source_file d5nj02125a2.cif
_cod_data_source_block yq362_0m_a
_cod_depositor_comments 'Adding full bibliography for 7063851.cif.'
_cod_database_code 7063851
_shelx_shelxl_version_number 2018/3
_shelx_space_group_comment
;
The symmetry employed for this shelxl refinement is uniquely defined
by the following loop, which should always be used as a source of
symmetry information in preference to the above space-group names.
They are only intended as comments.
;
_shelx_estimated_absorpt_t_max 0.932
_shelx_estimated_absorpt_t_min 0.870
_olex2_refinement_description
;
1. Fixed Uiso
 At 1.2 times of:
  All C(H) groups
 At 1.5 times of:
  All C(H,H,H) groups
2.a Aromatic/amide H refined with riding coordinates:
 C1AA(H1AA), C0AA(H0AA), C2AA(H2AA), C4(H4), C5(H5), C6(H6), C7(H7), C8(H8),
 C9(H9), C10(H10), C11(H11), C12(H12), C13(H13), C14(H14), C20(H20), C27(H27),
 C28(H28), C29(H29), C30(H30), C31(H31), C32(H32), C33(H33), C34(H34), C35(H35),
  C36(H36), C38(H38), C39(H39), C40(H40), C41(H41), C46(H46)
2.b Idealised Me refined as rotating group:
 C22(H22A,H22B,H22C), C24(H24A,H24B,H24C), C25(H25A,H25B,H25C), C26(H26A,H26B,
 H26C), C44(H44A,H44B,H44C), C48(H48A,H48B,H48C), C50(H50A,H50B,H50C), C51(H51A,
 H51B,H51C)
;
_olex2_submission_special_instructions 'No special instructions were received'

loop_
_space_group_symop_operation_xyz
'x, y, z'
'-x, -y, -z'

loop_
_atom_site_label
_atom_site_type_symbol
_atom_site_fract_x
_atom_site_fract_y
_atom_site_fract_z
_atom_site_U_iso_or_equiv
_atom_site_adp_type
_atom_site_occupancy
_atom_site_site_symmetry_order
_atom_site_calc_flag
_atom_site_refinement_flags_posn
_atom_site_refinement_flags_adp
_atom_site_refinement_flags_occupancy
_atom_site_disorder_assembly
_atom_site_disorder_group
Zr1 Zr 0.73409(4) 0.07905(2) 0.37377(2) 0.01663(8) Uani 1 1 d . . . . .
Zr2 Zr 1.06877(4) 0.60686(3) 0.13197(2) 0.01949(8) Uani 1 1 d . . . . .
Cl1 Cl 0.87280(11) -0.07600(6) 0.45135(4) 0.02628(19) Uani 1 1 d . . . . .
Cl2 Cl 0.47432(13) 0.35729(8) 0.28817(4) 0.0399(3) Uani 1 1 d . . . . .
Cl3 Cl 0.85974(15) 0.84486(8) 0.20833(4) 0.0405(3) Uani 1 1 d . . . . .
Cl4 Cl 1.16540(11) 0.48067(6) 0.06416(4) 0.02412(18) Uani 1 1 d . . . . .
C1 C 0.6451(4) 0.2204(3) 0.41699(14) 0.0173(6) Uani 1 1 d . . . . .
C2 C 0.8679(4) 0.7392(3) 0.08782(15) 0.0203(7) Uani 1 1 d . . . . .
C3 C 0.6876(4) 1.0254(3) 0.13215(14) 0.0202(7) Uani 1 1 d . . . . .
C1AA C 1.0350(4) 0.0605(3) 0.32747(18) 0.0280(8) Uani 1 1 d . . . . .
H1AA H 1.113766 0.001246 0.344647 0.034 Uiso 1 1 calc R . . . .
C0AA C 1.0009(4) 0.1579(3) 0.34344(19) 0.0299(8) Uani 1 1 d . . . . .
H0AA H 1.051529 0.175702 0.374078 0.036 Uiso 1 1 calc R . . . .
C2AA C 0.8802(5) 0.2253(3) 0.30705(18) 0.0309(8) Uani 1 1 d . . . . .
H2AA H 0.835546 0.296550 0.308195 0.037 Uiso 1 1 calc R . . . .
C4 C 0.8373(5) 0.1681(3) 0.26859(17) 0.0330(9) Uani 1 1 d . . . . .
H4 H 0.758137 0.193932 0.238921 0.040 Uiso 1 1 calc R . . . .
C5 C 0.9322(5) 0.0656(3) 0.28157(18) 0.0321(9) Uani 1 1 d . . . . .
H5 H 0.927287 0.010010 0.262596 0.039 Uiso 1 1 calc R . . . .
C6 C 0.4258(5) 0.1029(4) 0.3689(3) 0.0512(14) Uani 1 1 d . . . . .
H6 H 0.361972 0.167823 0.374812 0.061 Uiso 1 1 calc R . . . .
C7 C 0.4965(6) 0.0850(4) 0.3153(2) 0.0505(13) Uani 1 1 d . . . . .
H7 H 0.490370 0.135452 0.277001 0.061 Uiso 1 1 calc R . . . .
C8 C 0.5780(5) -0.0157(5) 0.3237(3) 0.0557(15) Uani 1 1 d . . . . .
H8 H 0.639081 -0.047188 0.292541 0.067 Uiso 1 1 calc R . . . .
C9 C 0.5575(6) -0.0650(4) 0.3852(3) 0.0639(18) Uani 1 1 d . . . . .
H9 H 0.599836 -0.136165 0.404336 0.077 Uiso 1 1 calc R . . . .
C10 C 0.4602(6) 0.0126(5) 0.4140(2) 0.0590(17) Uani 1 1 d . . . . .
H10 H 0.425592 0.003553 0.456486 0.071 Uiso 1 1 calc R . . . .
C11 C 0.7411(4) 0.1830(3) 0.46752(15) 0.0192(6) Uani 1 1 d . . . . .
H11 H 0.820121 0.120148 0.468997 0.023 Uiso 1 1 calc R . . . .
C12 C 0.7271(4) 0.2326(3) 0.51533(15) 0.0223(7) Uani 1 1 d . . . . .
H12 H 0.796289 0.203970 0.548130 0.027 Uiso 1 1 calc R . . . .
C13 C 0.6128(4) 0.3235(3) 0.51529(16) 0.0245(7) Uani 1 1 d . . . . .
H13 H 0.599283 0.356647 0.548549 0.029 Uiso 1 1 calc R . . . .
C14 C 0.5178(4) 0.3654(3) 0.46567(15) 0.0209(7) Uani 1 1 d . . . . .
H14 H 0.440265 0.428661 0.465226 0.025 Uiso 1 1 calc R . . . .
C15 C 0.5322(4) 0.3176(3) 0.41572(15) 0.0189(6) Uani 1 1 d . . . . .
B16 B 0.4302(5) 0.3846(3) 0.36249(18) 0.0234(8) Uani 1 1 d . . . . .
C17 C 0.2912(4) 0.4838(3) 0.36769(15) 0.0194(7) Uani 1 1 d . . . . .
C18 C 0.1322(4) 0.4677(3) 0.39707(15) 0.0200(7) Uani 1 1 d . . . . .
C19 C 0.0100(4) 0.5559(3) 0.40229(15) 0.0227(7) Uani 1 1 d . . . . .
C20 C 0.0487(4) 0.6571(3) 0.37771(16) 0.0239(7) Uani 1 1 d . . . . .
H20 H -0.034491 0.716508 0.380831 0.029 Uiso 1 1 calc R . . . .
C21 C 0.2054(5) 0.6744(3) 0.34864(15) 0.0241(7) Uani 1 1 d . . . . .
C22 C 0.2406(6) 0.7867(3) 0.32395(19) 0.0382(10) Uani 1 1 d . . . . .
H22A H 0.137235 0.836552 0.327695 0.057 Uiso 1 1 calc GR . . . .
H22B H 0.283369 0.796676 0.280748 0.057 Uiso 1 1 calc GR . . . .
H22C H 0.324030 0.799587 0.347410 0.057 Uiso 1 1 calc GR . . . .
C23 C 0.3282(4) 0.5873(3) 0.34382(15) 0.0226(7) Uani 1 1 d . . . . .
C24 C 0.5014(5) 0.6069(3) 0.31521(18) 0.0345(9) Uani 1 1 d . . . . .
H24A H 0.574107 0.538827 0.315938 0.052 Uiso 1 1 calc GR . . . .
H24B H 0.547667 0.646494 0.338474 0.052 Uiso 1 1 calc GR . . . .
H24C H 0.494445 0.648001 0.272737 0.052 Uiso 1 1 calc GR . . . .
C25 C -0.1602(4) 0.5417(4) 0.43390(18) 0.0359(10) Uani 1 1 d . . . . .
H25A H -0.213950 0.501912 0.413002 0.054 Uiso 1 1 calc GR . . . .
H25B H -0.228251 0.611371 0.432761 0.054 Uiso 1 1 calc GR . . . .
H25C H -0.149601 0.502608 0.476593 0.054 Uiso 1 1 calc GR . . . .
C26 C 0.0896(5) 0.3582(3) 0.42371(18) 0.0308(8) Uani 1 1 d . . . . .
H26A H 0.185001 0.305461 0.415197 0.046 Uiso 1 1 calc GR . . . .
H26B H -0.007624 0.350100 0.405195 0.046 Uiso 1 1 calc GR . . . .
H26C H 0.063717 0.347657 0.468102 0.046 Uiso 1 1 calc GR . . . .
C27 C 0.9634(5) 0.4379(3) 0.19407(17) 0.0314(8) Uani 1 1 d . . . . .
H27 H 0.997640 0.372912 0.181982 0.038 Uiso 1 1 calc R . . . .
C28 C 0.8229(5) 0.5125(3) 0.17643(18) 0.0319(9) Uani 1 1 d . . . . .
H28 H 0.747259 0.508083 0.149052 0.038 Uiso 1 1 calc R . . . .
C29 C 0.8123(5) 0.5948(3) 0.20585(18) 0.0364(10) Uani 1 1 d . . . . .
H29 H 0.726905 0.654839 0.202781 0.044 Uiso 1 1 calc R . . . .
C30 C 0.9491(6) 0.5732(3) 0.24051(17) 0.0394(10) Uani 1 1 d . . . . .
H30 H 0.973337 0.616355 0.264925 0.047 Uiso 1 1 calc R . . . .
C31 C 1.0455(5) 0.4763(3) 0.23314(18) 0.0365(10) Uani 1 1 d . . . . .
H31 H 1.146546 0.443069 0.251050 0.044 Uiso 1 1 calc R . . . .
C32 C 1.3787(5) 0.6196(4) 0.1034(2) 0.0399(10) Uani 1 1 d . . . . .
H32 H 1.449556 0.569687 0.084143 0.048 Uiso 1 1 calc R . . . .
C33 C 1.3454(5) 0.6087(3) 0.1660(2) 0.0377(10) Uani 1 1 d . . . . .
H33 H 1.386317 0.549485 0.197064 0.045 Uiso 1 1 calc R . . . .
C34 C 1.2398(5) 0.7014(3) 0.17547(19) 0.0353(9) Uani 1 1 d . . . . .
H34 H 1.197983 0.716097 0.213996 0.042 Uiso 1 1 calc R . . . .
C35 C 1.2073(5) 0.7682(3) 0.1175(2) 0.0368(10) Uani 1 1 d . . . . .
H35 H 1.140644 0.836413 0.109940 0.044 Uiso 1 1 calc R . . . .
C36 C 1.2910(5) 0.7161(3) 0.07332(19) 0.0364(9) Uani 1 1 d . . . . .
H36 H 1.288734 0.741801 0.030232 0.044 Uiso 1 1 calc R . . . .
C37 C 0.7765(4) 0.8425(3) 0.08813(15) 0.0218(7) Uani 1 1 d . . . . .
C38 C 0.6671(4) 0.8923(3) 0.04214(16) 0.0270(8) Uani 1 1 d . . . . .
H38 H 0.609781 0.961896 0.041606 0.032 Uiso 1 1 calc R . . . .
C39 C 0.6402(5) 0.8435(3) -0.00210(16) 0.0276(8) Uani 1 1 d . . . . .
H39 H 0.564769 0.878713 -0.032157 0.033 Uiso 1 1 calc R . . . .
C40 C 0.7241(4) 0.7432(3) -0.00199(16) 0.0248(7) Uani 1 1 d . . . . .
H40 H 0.706170 0.708284 -0.031844 0.030 Uiso 1 1 calc R . . . .
C41 C 0.8356(4) 0.6929(3) 0.04202(15) 0.0220(7) Uani 1 1 d . . . . .
H41 H 0.892611 0.623761 0.041056 0.026 Uiso 1 1 calc R . . . .
B42 B 0.7708(5) 0.9062(3) 0.13708(18) 0.0238(8) Uani 1 1 d . . . . .
C43 C 0.5204(4) 1.0506(3) 0.15526(15) 0.0219(7) Uani 1 1 d . . . . .
C44 C 0.4142(5) 0.9630(3) 0.18104(18) 0.0327(9) Uani 1 1 d . . . . .
H44A H 0.328438 0.969178 0.153300 0.049 Uiso 1 1 calc GR . . . .
H44B H 0.360325 0.969680 0.221385 0.049 Uiso 1 1 calc GR . . . .
H44C H 0.485497 0.893725 0.184988 0.049 Uiso 1 1 calc GR . . . .
C45 C 0.4513(4) 1.1564(3) 0.15371(14) 0.0218(7) Uani 1 1 d . . . . .
C46 C 0.5517(4) 1.2340(3) 0.13008(15) 0.0239(7) Uani 1 1 d . . . . .
H46 H 0.505915 1.305507 0.130002 0.029 Uiso 1 1 calc R . . . .
C47 C 0.7173(4) 1.2114(3) 0.10636(15) 0.0237(7) Uani 1 1 d . . . . .
C48 C 0.8196(5) 1.2996(3) 0.08311(18) 0.0330(9) Uani 1 1 d . . . . .
H48A H 0.750349 1.367154 0.086492 0.050 Uiso 1 1 calc GR . . . .
H48B H 0.860006 1.302888 0.040119 0.050 Uiso 1 1 calc GR . . . .
H48C H 0.915136 1.286301 0.107571 0.050 Uiso 1 1 calc GR . . . .
C49 C 0.7838(4) 1.1063(3) 0.10668(15) 0.0222(7) Uani 1 1 d . . . . .
C50 C 0.9617(5) 1.0783(3) 0.08001(19) 0.0351(9) Uani 1 1 d . . . . .
H50A H 1.039544 1.074479 0.110218 0.053 Uiso 1 1 calc GR . . . .
H50B H 0.985430 1.132900 0.043003 0.053 Uiso 1 1 calc GR . . . .
H50C H 0.974927 1.009537 0.069587 0.053 Uiso 1 1 calc GR . . . .
C51 C 0.2713(4) 1.1870(3) 0.17658(18) 0.0320(9) Uani 1 1 d . . . . .
H51A H 0.197346 1.169832 0.151051 0.048 Uiso 1 1 calc GR . . . .
H51B H 0.248584 1.263314 0.174356 0.048 Uiso 1 1 calc GR . . . .
H51C H 0.251252 1.147758 0.219137 0.048 Uiso 1 1 calc GR . . . .

loop_
_atom_site_aniso_label
_atom_site_aniso_U_11
_atom_site_aniso_U_22
_atom_site_aniso_U_33
_atom_site_aniso_U_23
_atom_site_aniso_U_13
_atom_site_aniso_U_12
Zr1 0.01544(15) 0.01695(16) 0.01822(15) -0.00615(12) -0.00111(11) -0.00187(12)
Zr2 0.02064(16) 0.01802(16) 0.01869(16) -0.00348(12) -0.00371(12) -0.00004(13)
Cl1 0.0337(5) 0.0166(4) 0.0278(4) -0.0065(3) -0.0123(4) 0.0065(3)
Cl2 0.0508(6) 0.0399(6) 0.0215(4) -0.0112(4) -0.0113(4) 0.0235(5)
Cl3 0.0674(7) 0.0276(5) 0.0267(5) -0.0131(4) -0.0205(5) 0.0128(5)
Cl4 0.0292(4) 0.0178(4) 0.0242(4) -0.0078(3) -0.0033(3) 0.0039(3)
C1 0.0141(14) 0.0192(16) 0.0185(15) -0.0055(13) 0.0018(12) -0.0035(12)
C2 0.0185(16) 0.0204(17) 0.0197(16) -0.0028(13) -0.0009(12) -0.0006(13)
C3 0.0242(17) 0.0225(17) 0.0147(15) -0.0064(13) -0.0046(13) -0.0007(13)
C1AA 0.0176(16) 0.0275(19) 0.041(2) -0.0169(17) 0.0085(15) -0.0032(14)
C0AA 0.0195(17) 0.032(2) 0.043(2) -0.0193(18) 0.0055(15) -0.0095(15)
C2AA 0.030(2) 0.0204(18) 0.038(2) -0.0062(16) 0.0146(16) -0.0080(15)
C4 0.0274(19) 0.043(2) 0.0231(18) -0.0010(17) 0.0057(15) -0.0076(17)
C5 0.030(2) 0.036(2) 0.036(2) -0.0210(18) 0.0137(16) -0.0120(17)
C6 0.0181(19) 0.055(3) 0.095(4) -0.042(3) -0.009(2) -0.005(2)
C7 0.045(3) 0.070(4) 0.044(3) -0.005(3) -0.019(2) -0.031(3)
C8 0.033(2) 0.083(4) 0.078(4) -0.066(3) 0.019(2) -0.030(3)
C9 0.052(3) 0.028(3) 0.114(5) 0.006(3) -0.038(3) -0.023(2)
C10 0.053(3) 0.120(5) 0.026(2) -0.028(3) 0.014(2) -0.065(3)
C11 0.0202(16) 0.0150(15) 0.0201(16) -0.0021(12) -0.0011(12) -0.0007(12)
C12 0.0239(17) 0.0235(18) 0.0203(16) -0.0054(14) -0.0061(13) -0.0028(14)
C13 0.0299(18) 0.0236(18) 0.0225(17) -0.0102(14) -0.0042(14) -0.0026(14)
C14 0.0214(16) 0.0208(17) 0.0199(16) -0.0067(13) 0.0001(13) -0.0001(13)
C15 0.0153(15) 0.0213(16) 0.0189(15) -0.0058(13) -0.0002(12) 0.0009(12)
B16 0.0215(19) 0.025(2) 0.0232(19) -0.0077(16) 0.0001(15) -0.0018(16)
C17 0.0215(16) 0.0188(16) 0.0189(15) -0.0056(13) -0.0055(13) -0.0018(13)
C18 0.0202(16) 0.0206(17) 0.0200(16) -0.0048(13) -0.0045(13) -0.0032(13)
C19 0.0177(16) 0.0321(19) 0.0192(16) -0.0094(14) -0.0036(13) -0.0002(14)
C20 0.0250(18) 0.0214(17) 0.0260(18) -0.0082(14) -0.0113(14) 0.0048(14)
C21 0.037(2) 0.0168(16) 0.0205(17) -0.0051(13) -0.0106(15) -0.0020(15)
C22 0.060(3) 0.026(2) 0.031(2) -0.0058(17) -0.011(2) -0.0077(19)
C23 0.0246(17) 0.0262(18) 0.0181(16) -0.0043(14) -0.0046(13) -0.0064(14)
C24 0.033(2) 0.041(2) 0.028(2) -0.0043(17) 0.0012(16) -0.0134(18)
C25 0.0206(18) 0.053(3) 0.034(2) -0.015(2) -0.0016(16) -0.0007(18)
C26 0.0299(19) 0.027(2) 0.038(2) -0.0089(17) -0.0030(16) -0.0085(16)
C27 0.038(2) 0.0214(19) 0.031(2) -0.0021(15) 0.0037(16) -0.0057(16)
C28 0.0265(19) 0.037(2) 0.029(2) 0.0007(17) -0.0004(15) -0.0094(17)
C29 0.036(2) 0.034(2) 0.028(2) -0.0017(17) 0.0133(16) 0.0017(18)
C30 0.063(3) 0.039(2) 0.0185(18) -0.0076(17) 0.0033(18) -0.017(2)
C31 0.037(2) 0.037(2) 0.029(2) 0.0104(17) -0.0109(17) -0.0099(18)
C32 0.0225(19) 0.042(3) 0.056(3) -0.013(2) -0.0029(18) -0.0056(18)
C33 0.028(2) 0.039(2) 0.044(2) 0.0017(19) -0.0158(18) -0.0075(18)
C34 0.037(2) 0.043(2) 0.034(2) -0.0137(19) -0.0112(17) -0.0114(19)
C35 0.030(2) 0.027(2) 0.057(3) -0.0063(19) -0.0195(19) -0.0071(16)
C36 0.031(2) 0.046(3) 0.032(2) 0.0027(18) -0.0040(17) -0.0197(19)
C37 0.0273(17) 0.0203(17) 0.0176(16) -0.0046(13) -0.0045(13) -0.0012(14)
C38 0.0297(19) 0.0219(18) 0.0276(18) -0.0085(15) -0.0075(15) 0.0082(15)
C39 0.0303(19) 0.0288(19) 0.0242(18) -0.0098(15) -0.0120(15) 0.0058(15)
C40 0.0267(18) 0.0285(19) 0.0209(16) -0.0113(15) -0.0022(14) -0.0008(15)
C41 0.0219(16) 0.0204(17) 0.0235(17) -0.0086(14) -0.0031(13) 0.0025(13)
B42 0.027(2) 0.024(2) 0.0204(19) -0.0050(16) -0.0053(16) -0.0001(16)
C43 0.0281(18) 0.0227(17) 0.0153(15) -0.0040(13) -0.0064(13) -0.0024(14)
C44 0.036(2) 0.030(2) 0.032(2) -0.0066(17) -0.0004(17) -0.0082(17)
C45 0.0268(17) 0.0238(18) 0.0141(15) -0.0042(13) -0.0032(13) -0.0017(14)
C46 0.0307(19) 0.0227(18) 0.0183(16) -0.0077(14) -0.0047(14) 0.0020(14)
C47 0.0311(18) 0.0241(18) 0.0170(16) -0.0056(14) -0.0036(14) -0.0053(15)
C48 0.038(2) 0.030(2) 0.034(2) -0.0083(17) 0.0002(17) -0.0111(17)
C49 0.0249(17) 0.0250(18) 0.0169(15) -0.0053(14) -0.0016(13) -0.0037(14)
C50 0.031(2) 0.035(2) 0.039(2) -0.0121(18) 0.0011(17) -0.0018(17)
C51 0.0282(19) 0.034(2) 0.029(2) -0.0057(17) 0.0019(15) 0.0010(16)

loop_
_atom_type_symbol
_atom_type_description
_atom_type_scat_dispersion_real
_atom_type_scat_dispersion_imag
_atom_type_scat_source
C C 0.0033 0.0016 'International Tables Vol C Tables 4.2.6.8 and 6.1.1.4'
H H 0.0000 0.0000 'International Tables Vol C Tables 4.2.6.8 and 6.1.1.4'
B B 0.0013 0.0007 'International Tables Vol C Tables 4.2.6.8 and 6.1.1.4'
Cl Cl 0.1484 0.1585 'International Tables Vol C Tables 4.2.6.8 and 6.1.1.4'
Zr Zr -2.9673 0.5597 'International Tables Vol C Tables 4.2.6.8 and 6.1.1.4'

loop_
_geom_angle_atom_site_label_1
_geom_angle_atom_site_label_2
_geom_angle_atom_site_label_3
_geom_angle
_geom_angle_site_symmetry_1
_geom_angle_site_symmetry_3
_geom_angle_publ_flag
Cl1 Zr1 C1AA 78.16(9) . . ?
Cl1 Zr1 C9 75.74(12) . . ?
C1 Zr1 Cl1 109.79(8) . . ?
C1 Zr1 C1AA 116.05(11) . . ?
C1 Zr1 C0AA 84.34(11) . . ?
C1 Zr1 C2AA 75.22(12) . . ?
C1 Zr1 C4 101.48(13) . . ?
C1 Zr1 C5 129.37(12) . . ?
C1 Zr1 C6 78.65(13) . . ?
C1 Zr1 C7 101.77(16) . . ?
C1 Zr1 C8 130.68(14) . . ?
C1 Zr1 C9 121.75(17) . . ?
C1 Zr1 C10 89.23(16) . . ?
C0AA Zr1 Cl1 92.21(9) . . ?
C0AA Zr1 C1AA 31.97(11) . . ?
C0AA Zr1 C9 153.56(17) . . ?
C0AA Zr1 C10 173.08(14) . . ?
C2AA Zr1 Cl1 124.44(9) . . ?
C2AA Zr1 C1AA 53.55(12) . . ?
C2AA Zr1 C0AA 32.24(12) . . ?
C2AA Zr1 C9 150.16(18) . . ?
C2AA Zr1 C10 147.45(18) . . ?
C4 Zr1 Cl1 130.66(9) . . ?
C4 Zr1 C1AA 53.73(13) . . ?
C4 Zr1 C0AA 53.49(13) . . ?
C4 Zr1 C2AA 32.57(13) . . ?
C4 Zr1 C5 32.92(13) . . ?
C4 Zr1 C6 103.44(17) . . ?
C4 Zr1 C9 118.06(19) . . ?
C4 Zr1 C10 130.83(14) . . ?
C5 Zr1 Cl1 99.52(10) . . ?
C5 Zr1 C1AA 32.32(12) . . ?
C5 Zr1 C0AA 53.46(12) . . ?
C5 Zr1 C2AA 54.15(12) . . ?
C5 Zr1 C9 104.70(19) . . ?
C5 Zr1 C10 133.39(14) . . ?
C6 Zr1 Cl1 119.19(14) . . ?
C6 Zr1 C1AA 153.54(16) . . ?
C6 Zr1 C0AA 147.81(16) . . ?
C6 Zr1 C2AA 116.03(16) . . ?
C6 Zr1 C5 121.25(16) . . ?
C6 Zr1 C9 52.90(16) . . ?
C6 Zr1 C10 31.64(17) . . ?
C7 Zr1 Cl1 128.17(13) . . ?
C7 Zr1 C1AA 122.60(15) . . ?
C7 Zr1 C0AA 131.69(15) . . ?
C7 Zr1 C2AA 102.48(15) . . ?
C7 Zr1 C4 78.55(15) . . ?
C7 Zr1 C5 90.30(16) . . ?
C7 Zr1 C6 31.18(16) . . ?
C7 Zr1 C8 31.67(16) . . ?
C7 Zr1 C9 52.63(17) . . ?
C7 Zr1 C10 52.28(16) . . ?
C8 Zr1 Cl1 100.00(16) . . ?
C8 Zr1 C1AA 107.78(13) . . ?
C8 Zr1 C0AA 133.71(14) . . ?
C8 Zr1 C2AA 118.18(17) . . ?
C8 Zr1 C4 86.43(17) . . ?
C8 Zr1 C5 80.43(14) . . ?
C8 Zr1 C6 52.36(15) . . ?
C8 Zr1 C9 31.98(18) . . ?
C8 Zr1 C10 53.03(15) . . ?
C9 Zr1 C1AA 121.60(17) . . ?
C10 Zr1 Cl1 87.55(15) . . ?
C10 Zr1 C1AA 153.90(17) . . ?
C10 Zr1 C9 32.57(18) . . ?
Cl4 Zr2 C27 77.22(9) . . ?
Cl4 Zr2 C28 90.52(10) . . ?
Cl4 Zr2 C29 122.80(10) . . ?
Cl4 Zr2 C32 75.54(10) . . ?
Cl4 Zr2 C35 119.92(11) . . ?
Cl4 Zr2 C36 87.99(11) . . ?
C2 Zr2 Cl4 109.91(9) . . ?
C2 Zr2 C27 115.29(12) . . ?
C2 Zr2 C28 83.45(12) . . ?
C2 Zr2 C29 74.16(12) . . ?
C2 Zr2 C30 100.12(13) . . ?
C2 Zr2 C31 128.21(13) . . ?
C2 Zr2 C32 120.61(13) . . ?
C2 Zr2 C33 132.46(13) . . ?
C2 Zr2 C34 103.26(13) . . ?
C2 Zr2 C35 78.53(12) . . ?
C2 Zr2 C36 88.98(13) . . ?
C27 Zr2 C32 123.20(13) . . ?
C27 Zr2 C36 154.64(13) . . ?
C28 Zr2 C27 32.00(12) . . ?
C28 Zr2 C32 155.00(13) . . ?
C28 Zr2 C35 148.42(14) . . ?
C28 Zr2 C36 171.28(12) . . ?
C29 Zr2 C27 53.33(13) . . ?
C29 Zr2 C28 32.28(13) . . ?
C29 Zr2 C32 153.30(14) . . ?
C29 Zr2 C35 116.77(15) . . ?
C29 Zr2 C36 148.26(14) . . ?
C30 Zr2 Cl4 130.00(10) . . ?
C30 Zr2 C27 53.71(13) . . ?
C30 Zr2 C28 53.66(14) . . ?
C30 Zr2 C29 32.44(14) . . ?
C30 Zr2 C31 32.88(13) . . ?
C30 Zr2 C32 121.34(15) . . ?
C30 Zr2 C33 89.58(15) . . ?
C30 Zr2 C35 104.32(15) . . ?
C30 Zr2 C36 132.52(14) . . ?
C31 Zr2 Cl4 99.36(11) . . ?
C31 Zr2 C27 32.55(13) . . ?
C31 Zr2 C28 53.83(13) . . ?
C31 Zr2 C29 54.05(13) . . ?
C31 Zr2 C32 107.35(14) . . ?
C31 Zr2 C35 121.89(14) . . ?
C31 Zr2 C36 134.89(13) . . ?
C33 Zr2 Cl4 97.79(11) . . ?
C33 Zr2 C27 107.92(13) . . ?
C33 Zr2 C28 135.40(13) . . ?
C33 Zr2 C29 121.50(15) . . ?
C33 Zr2 C31 81.57(14) . . ?
C33 Zr2 C32 31.84(13) . . ?
C33 Zr2 C35 54.04(13) . . ?
C33 Zr2 C36 53.32(13) . . ?
C34 Zr2 Cl4 128.19(10) . . ?
C34 Zr2 C27 122.03(13) . . ?
C34 Zr2 C28 132.59(14) . . ?
C34 Zr2 C29 103.69(15) . . ?
C34 Zr2 C30 79.10(14) . . ?
C34 Zr2 C31 89.56(14) . . ?
C34 Zr2 C32 53.28(14) . . ?
C34 Zr2 C33 32.99(13) . . ?
C34 Zr2 C35 32.76(13) . . ?
C34 Zr2 C36 53.54(14) . . ?
C35 Zr2 C27 154.41(13) . . ?
C35 Zr2 C32 52.86(14) . . ?
C35 Zr2 C36 31.94(14) . . ?
C36 Zr2 C32 31.75(13) . . ?
C11 C1 Zr1 96.8(2) . . ?
C11 C1 C15 116.0(3) . . ?
C15 C1 Zr1 146.9(2) . . ?
C37 C2 Zr2 145.7(2) . . ?
C41 C2 Zr2 98.0(2) . . ?
C41 C2 C37 116.3(3) . . ?
C43 C3 B42 120.6(3) . . ?
C49 C3 B42 119.3(3) . . ?
C49 C3 C43 120.1(3) . . ?
Zr1 C1AA H1AA 120.0 . . ?
C0AA C1AA Zr1 73.6(2) . . ?
C0AA C1AA H1AA 126.1 . . ?
C0AA C1AA C5 107.8(3) . . ?
C5 C1AA Zr1 72.1(2) . . ?
C5 C1AA H1AA 126.1 . . ?
Zr1 C0AA H0AA 118.5 . . ?
C1AA C0AA Zr1 74.5(2) . . ?
C1AA C0AA H0AA 125.5 . . ?
C1AA C0AA C2AA 109.1(3) . . ?
C2AA C0AA Zr1 73.4(2) . . ?
C2AA C0AA H0AA 125.5 . . ?
Zr1 C2AA H2AA 118.6 . . ?
C0AA C2AA Zr1 74.4(2) . . ?
C0AA C2AA H2AA 126.4 . . ?
C0AA C2AA C4 107.2(3) . . ?
C4 C2AA Zr1 72.6(2) . . ?
C4 C2AA H2AA 126.4 . . ?
Zr1 C4 H4 117.4 . . ?
C2AA C4 Zr1 74.8(2) . . ?
C2AA C4 H4 125.9 . . ?
C2AA C4 C5 108.2(3) . . ?
C5 C4 Zr1 73.8(2) . . ?
C5 C4 H4 125.9 . . ?
Zr1 C5 H5 117.1 . . ?
C1AA C5 Zr1 75.6(2) . . ?
C1AA C5 C4 107.7(3) . . ?
C1AA C5 H5 126.1 . . ?
C4 C5 Zr1 73.2(2) . . ?
C4 C5 H5 126.1 . . ?
Zr1 C6 H6 117.5 . . ?
C7 C6 Zr1 73.4(2) . . ?
C7 C6 H6 125.5 . . ?
C7 C6 C10 109.1(5) . . ?
C10 C6 Zr1 75.6(3) . . ?
C10 C6 H6 125.5 . . ?
Zr1 C7 H7 116.5 . . ?
C6 C7 Zr1 75.4(2) . . ?
C6 C7 H7 125.1 . . ?
C6 C7 C8 109.7(5) . . ?
C8 C7 Zr1 74.8(3) . . ?
C8 C7 H7 125.1 . . ?
Zr1 C8 H8 116.7 . . ?
C7 C8 Zr1 73.5(2) . . ?
C7 C8 H8 125.8 . . ?
C7 C8 C9 108.4(4) . . ?
C9 C8 Zr1 76.0(3) . . ?
C9 C8 H8 125.8 . . ?
Zr1 C9 H9 119.5 . . ?
C8 C9 Zr1 72.0(3) . . ?
C8 C9 H9 127.0 . . ?
C8 C9 C10 105.9(4) . . ?
C10 C9 Zr1 73.5(2) . . ?
C10 C9 H9 127.0 . . ?
Zr1 C10 H10 118.7 . . ?
C6 C10 Zr1 72.8(3) . . ?
C6 C10 C9 106.8(4) . . ?
C6 C10 H10 126.6 . . ?
C9 C10 Zr1 74.0(3) . . ?
C9 C10 H10 126.6 . . ?
Zr1 C11 H11 64.8 . . ?
C1 C11 Zr1 53.57(16) . . ?
C1 C11 H11 118.1 . . ?
C12 C11 Zr1 174.0(2) . . ?
C12 C11 C1 123.8(3) . . ?
C12 C11 H11 118.1 . . ?
C11 C12 H12 120.0 . . ?
C13 C12 C11 120.0(3) . . ?
C13 C12 H12 120.0 . . ?
C12 C13 H13 120.7 . . ?
C12 C13 C14 118.6(3) . . ?
C14 C13 H13 120.7 . . ?
C13 C14 H14 118.8 . . ?
C13 C14 C15 122.5(3) . . ?
C15 C14 H14 118.8 . . ?
C1 C15 B16 127.3(3) . . ?
C14 C15 C1 119.1(3) . . ?
C14 C15 B16 113.4(3) . . ?
C15 B16 Cl2 120.0(3) . . ?
C15 B16 C17 124.0(3) . . ?
C17 B16 Cl2 115.9(3) . . ?
C18 C17 B16 119.7(3) . . ?
C18 C17 C23 120.3(3) . . ?
C23 C17 B16 120.0(3) . . ?
C17 C18 C19 119.5(3) . . ?
C17 C18 C26 121.6(3) . . ?
C19 C18 C26 118.9(3) . . ?
C18 C19 C25 121.0(3) . . ?
C20 C19 C18 119.1(3) . . ?
C20 C19 C25 119.9(3) . . ?
C19 C20 H20 118.9 . . ?
C19 C20 C21 122.1(3) . . ?
C21 C20 H20 118.9 . . ?
C20 C21 C22 119.5(3) . . ?
C20 C21 C23 119.2(3) . . ?
C23 C21 C22 121.3(4) . . ?
C21 C22 H22A 109.5 . . ?
C21 C22 H22B 109.5 . . ?
C21 C22 H22C 109.5 . . ?
H22A C22 H22B 109.5 . . ?
H22A C22 H22C 109.5 . . ?
H22B C22 H22C 109.5 . . ?
C17 C23 C24 121.4(3) . . ?
C21 C23 C17 119.8(3) . . ?
C21 C23 C24 118.8(3) . . ?
C23 C24 H24A 109.5 . . ?
C23 C24 H24B 109.5 . . ?
C23 C24 H24C 109.5 . . ?
H24A C24 H24B 109.5 . . ?
H24A C24 H24C 109.5 . . ?
H24B C24 H24C 109.5 . . ?
C19 C25 H25A 109.5 . . ?
C19 C25 H25B 109.5 . . ?
C19 C25 H25C 109.5 . . ?
H25A C25 H25B 109.5 . . ?
H25A C25 H25C 109.5 . . ?
H25B C25 H25C 109.5 . . ?
C18 C26 H26A 109.5 . . ?
C18 C26 H26B 109.5 . . ?
C18 C26 H26C 109.5 . . ?
H26A C26 H26B 109.5 . . ?
H26A C26 H26C 109.5 . . ?
H26B C26 H26C 109.5 . . ?
Zr2 C27 H27 120.8 . . ?
C28 C27 Zr2 73.0(2) . . ?
C28 C27 H27 126.1 . . ?
C28 C27 C31 107.9(4) . . ?
C31 C27 Zr2 71.9(2) . . ?
C31 C27 H27 126.1 . . ?
Zr2 C28 H28 117.8 . . ?
C27 C28 Zr2 75.0(2) . . ?
C27 C28 H28 125.7 . . ?
C27 C28 C29 108.5(4) . . ?
C29 C28 Zr2 73.4(2) . . ?
C29 C28 H28 125.7 . . ?
Zr2 C29 H29 118.7 . . ?
C28 C29 Zr2 74.3(2) . . ?
C28 C29 H29 126.0 . . ?
C30 C29 Zr2 72.9(2) . . ?
C30 C29 C28 108.0(4) . . ?
C30 C29 H29 126.0 . . ?
Zr2 C30 H30 117.4 . . ?
C29 C30 Zr2 74.7(2) . . ?
C29 C30 H30 125.8 . . ?
C29 C30 C31 108.4(4) . . ?
C31 C30 Zr2 74.1(2) . . ?
C31 C30 H30 125.8 . . ?
Zr2 C31 H31 117.2 . . ?
C27 C31 Zr2 75.5(2) . . ?
C27 C31 H31 126.4 . . ?
C30 C31 Zr2 73.0(2) . . ?
C30 C31 C27 107.1(3) . . ?
C30 C31 H31 126.4 . . ?
Zr2 C32 H32 120.9 . . ?
C33 C32 Zr2 71.4(2) . . ?
C33 C32 H32 125.6 . . ?
C33 C32 C36 108.7(4) . . ?
C36 C32 Zr2 73.8(2) . . ?
C36 C32 H32 125.6 . . ?
Zr2 C33 H33 116.3 . . ?
C32 C33 Zr2 76.8(2) . . ?
C32 C33 H33 126.1 . . ?
C32 C33 C34 107.7(4) . . ?
C34 C33 Zr2 72.9(2) . . ?
C34 C33 H33 126.1 . . ?
Zr2 C34 H34 116.3 . . ?
C33 C34 Zr2 74.1(2) . . ?
C33 C34 H34 126.1 . . ?
C33 C34 C35 107.8(4) . . ?
C35 C34 Zr2 75.6(2) . . ?
C35 C34 H34 126.1 . . ?
Zr2 C35 H35 119.0 . . ?
C34 C35 Zr2 71.7(2) . . ?
C34 C35 H35 126.2 . . ?
C36 C35 Zr2 75.1(2) . . ?
C36 C35 C34 107.5(4) . . ?
C36 C35 H35 126.2 . . ?
Zr2 C36 H36 118.6 . . ?
C32 C36 Zr2 74.4(2) . . ?
C32 C36 H36 125.9 . . ?
C35 C36 Zr2 73.0(2) . . ?
C35 C36 C32 108.2(4) . . ?
C35 C36 H36 125.9 . . ?
C2 C37 B42 127.4(3) . . ?
C38 C37 C2 119.0(3) . . ?
C38 C37 B42 113.4(3) . . ?
C37 C38 H38 118.8 . . ?
C39 C38 C37 122.4(3) . . ?
C39 C38 H38 118.8 . . ?
C38 C39 H39 120.5 . . ?
C40 C39 C38 119.1(3) . . ?
C40 C39 H39 120.5 . . ?
C39 C40 H40 120.1 . . ?
C39 C40 C41 119.8(3) . . ?
C41 C40 H40 120.1 . . ?
Zr2 C41 H41 65.7 . . ?
C2 C41 Zr2 52.67(16) . . ?
C2 C41 H41 118.3 . . ?
C40 C41 Zr2 175.3(3) . . ?
C40 C41 C2 123.3(3) . . ?
C40 C41 H41 118.3 . . ?
C3 B42 Cl3 113.3(2) . . ?
C37 B42 Cl3 120.6(3) . . ?
C37 B42 C3 126.1(3) . . ?
C3 C43 C44 120.0(3) . . ?
C45 C43 C3 119.9(3) . . ?
C45 C43 C44 120.1(3) . . ?
C43 C44 H44A 109.5 . . ?
C43 C44 H44B 109.5 . . ?
C43 C44 H44C 109.5 . . ?
H44A C44 H44B 109.5 . . ?
H44A C44 H44C 109.5 . . ?
H44B C44 H44C 109.5 . . ?
C43 C45 C51 121.5(3) . . ?
C46 C45 C43 118.5(3) . . ?
C46 C45 C51 120.0(3) . . ?
C45 C46 H46 118.6 . . ?
C45 C46 C47 122.8(3) . . ?
C47 C46 H46 118.6 . . ?
C46 C47 C48 119.6(3) . . ?
C49 C47 C46 118.4(3) . . ?
C49 C47 C48 122.0(3) . . ?
C47 C48 H48A 109.5 . . ?
C47 C48 H48B 109.5 . . ?
C47 C48 H48C 109.5 . . ?
H48A C48 H48B 109.5 . . ?
H48A C48 H48C 109.5 . . ?
H48B C48 H48C 109.5 . . ?
C3 C49 C50 119.5(3) . . ?
C47 C49 C3 120.3(3) . . ?
C47 C49 C50 120.2(3) . . ?
C49 C50 H50A 109.5 . . ?
C49 C50 H50B 109.5 . . ?
C49 C50 H50C 109.5 . . ?
H50A C50 H50B 109.5 . . ?
H50A C50 H50C 109.5 . . ?
H50B C50 H50C 109.5 . . ?
C45 C51 H51A 109.5 . . ?
C45 C51 H51B 109.5 . . ?
C45 C51 H51C 109.5 . . ?
H51A C51 H51B 109.5 . . ?
H51A C51 H51C 109.5 . . ?
H51B C51 H51C 109.5 . . ?

loop_
_geom_bond_atom_site_label_1
_geom_bond_atom_site_label_2
_geom_bond_distance
_geom_bond_site_symmetry_2
_geom_bond_publ_flag
Zr1 Cl1 2.5290(8) . ?
Zr1 C1 2.286(3) . ?
Zr1 C1AA 2.539(3) . ?
Zr1 C0AA 2.528(4) . ?
Zr1 C2AA 2.515(4) . ?
Zr1 C4 2.487(4) . ?
Zr1 C5 2.495(4) . ?
Zr1 C6 2.494(4) . ?
Zr1 C7 2.469(4) . ?
Zr1 C8 2.485(4) . ?
Zr1 C9 2.535(4) . ?
Zr1 C10 2.528(4) . ?
Zr2 Cl4 2.5056(9) . ?
Zr2 C2 2.287(3) . ?
Zr2 C27 2.547(4) . ?
Zr2 C28 2.521(4) . ?
Zr2 C29 2.509(4) . ?
Zr2 C30 2.486(4) . ?
Zr2 C31 2.500(4) . ?
Zr2 C32 2.557(4) . ?
Zr2 C33 2.489(4) . ?
Zr2 C34 2.473(4) . ?
Zr2 C35 2.523(4) . ?
Zr2 C36 2.549(4) . ?
Cl2 B16 1.790(4) . ?
Cl3 B42 1.793(4) . ?
C1 C11 1.405(4) . ?
C1 C15 1.433(4) . ?
C2 C37 1.431(4) . ?
C2 C41 1.407(4) . ?
C3 B42 1.579(5) . ?
C3 C43 1.410(5) . ?
C3 C49 1.402(5) . ?
C1AA H1AA 0.9500 . ?
C1AA C0AA 1.395(5) . ?
C1AA C5 1.402(5) . ?
C0AA H0AA 0.9500 . ?
C0AA C2AA 1.400(5) . ?
C2AA H2AA 0.9500 . ?
C2AA C4 1.403(5) . ?
C4 H4 0.9500 . ?
C4 C5 1.411(5) . ?
C5 H5 0.9500 . ?
C6 H6 0.9500 . ?
C6 C7 1.334(7) . ?
C6 C10 1.370(7) . ?
C7 H7 0.9500 . ?
C7 C8 1.352(7) . ?
C8 H8 0.9500 . ?
C8 C9 1.384(8) . ?
C9 H9 0.9500 . ?
C9 C10 1.420(8) . ?
C10 H10 0.9500 . ?
C11 H11 0.9500 . ?
C11 C12 1.386(4) . ?
C12 H12 0.9500 . ?
C12 C13 1.379(5) . ?
C13 H13 0.9500 . ?
C13 C14 1.387(4) . ?
C14 H14 0.9500 . ?
C14 C15 1.414(4) . ?
C15 B16 1.543(5) . ?
B16 C17 1.587(5) . ?
C17 C18 1.407(5) . ?
C17 C23 1.408(5) . ?
C18 C19 1.407(4) . ?
C18 C26 1.504(5) . ?
C19 C20 1.388(5) . ?
C19 C25 1.500(5) . ?
C20 H20 0.9500 . ?
C20 C21 1.392(5) . ?
C21 C22 1.511(5) . ?
C21 C23 1.398(5) . ?
C22 H22A 0.9800 . ?
C22 H22B 0.9800 . ?
C22 H22C 0.9800 . ?
C23 C24 1.517(5) . ?
C24 H24A 0.9800 . ?
C24 H24B 0.9800 . ?
C24 H24C 0.9800 . ?
C25 H25A 0.9800 . ?
C25 H25B 0.9800 . ?
C25 H25C 0.9800 . ?
C26 H26A 0.9800 . ?
C26 H26B 0.9800 . ?
C26 H26C 0.9800 . ?
C27 H27 0.9500 . ?
C27 C28 1.397(5) . ?
C27 C31 1.415(5) . ?
C28 H28 0.9500 . ?
C28 C29 1.398(6) . ?
C29 H29 0.9500 . ?
C29 C30 1.395(6) . ?
C30 H30 0.9500 . ?
C30 C31 1.411(6) . ?
C31 H31 0.9500 . ?
C32 H32 0.9500 . ?
C32 C33 1.385(6) . ?
C32 C36 1.397(6) . ?
C33 H33 0.9500 . ?
C33 C34 1.409(6) . ?
C34 H34 0.9500 . ?
C34 C35 1.410(6) . ?
C35 H35 0.9500 . ?
C35 C36 1.396(6) . ?
C36 H36 0.9500 . ?
C37 C38 1.413(4) . ?
C37 B42 1.546(5) . ?
C38 H38 0.9500 . ?
C38 C39 1.382(5) . ?
C39 H39 0.9500 . ?
C39 C40 1.375(5) . ?
C40 H40 0.9500 . ?
C40 C41 1.394(4) . ?
C41 H41 0.9500 . ?
C43 C44 1.525(5) . ?
C43 C45 1.401(5) . ?
C44 H44A 0.9800 . ?
C44 H44B 0.9800 . ?
C44 H44C 0.9800 . ?
C45 C46 1.386(5) . ?
C45 C51 1.512(5) . ?
C46 H46 0.9500 . ?
C46 C47 1.398(5) . ?
C47 C48 1.505(5) . ?
C47 C49 1.394(5) . ?
C48 H48A 0.9800 . ?
C48 H48B 0.9800 . ?
C48 H48C 0.9800 . ?
C49 C50 1.518(5) . ?
C50 H50A 0.9800 . ?
C50 H50B 0.9800 . ?
C50 H50C 0.9800 . ?
C51 H51A 0.9800 . ?
C51 H51B 0.9800 . ?
C51 H51C 0.9800 . ?

loop_
_geom_torsion_atom_site_label_1
_geom_torsion_atom_site_label_2
_geom_torsion_atom_site_label_3
_geom_torsion_atom_site_label_4
_geom_torsion
_geom_torsion_site_symmetry_1
_geom_torsion_site_symmetry_2
_geom_torsion_site_symmetry_3
_geom_torsion_site_symmetry_4
_geom_torsion_publ_flag
Zr1 C1 C11 C12 -173.4(3) . . . . ?
Zr1 C1 C15 C14 168.6(3) . . . . ?
Zr1 C1 C15 B16 -17.0(7) . . . . ?
Zr1 C1AA C0AA C2AA -65.8(3) . . . . ?
Zr1 C1AA C5 C4 66.7(3) . . . . ?
Zr1 C0AA C2AA C4 -65.7(3) . . . . ?
Zr1 C2AA C4 C5 -66.9(3) . . . . ?
Zr1 C4 C5 C1AA -68.3(3) . . . . ?
Zr1 C6 C7 C8 67.6(3) . . . . ?
Zr1 C6 C10 C9 -66.7(3) . . . . ?
Zr1 C7 C8 C9 68.7(3) . . . . ?
Zr1 C8 C9 C10 66.2(3) . . . . ?
Zr1 C9 C10 C6 65.9(3) . . . . ?
Zr2 C2 C37 C38 174.3(3) . . . . ?
Zr2 C2 C37 B42 -11.1(7) . . . . ?
Zr2 C2 C41 C40 -176.9(3) . . . . ?
Zr2 C27 C28 C29 -66.3(3) . . . . ?
Zr2 C27 C31 C30 66.7(3) . . . . ?
Zr2 C28 C29 C30 -65.6(3) . . . . ?
Zr2 C29 C30 C31 -67.0(3) . . . . ?
Zr2 C30 C31 C27 -68.4(3) . . . . ?
Zr2 C32 C33 C34 -66.9(3) . . . . ?
Zr2 C32 C36 C35 65.7(3) . . . . ?
Zr2 C33 C34 C35 -68.7(3) . . . . ?
Zr2 C34 C35 C36 -67.1(3) . . . . ?
Zr2 C35 C36 C32 -66.7(3) . . . . ?
Cl2 B16 C17 C18 106.2(3) . . . . ?
Cl2 B16 C17 C23 -74.8(4) . . . . ?
C1 C11 C12 C13 0.6(5) . . . . ?
C1 C15 B16 Cl2 -11.7(5) . . . . ?
C1 C15 B16 C17 172.2(3) . . . . ?
C2 C37 C38 C39 2.3(6) . . . . ?
C2 C37 B42 Cl3 -9.7(6) . . . . ?
C2 C37 B42 C3 171.7(3) . . . . ?
C3 C43 C45 C46 -1.0(5) . . . . ?
C3 C43 C45 C51 178.4(3) . . . . ?
C1AA C0AA C2AA Zr1 66.5(3) . . . . ?
C1AA C0AA C2AA C4 0.8(4) . . . . ?
C0AA C1AA C5 Zr1 -65.5(3) . . . . ?
C0AA C1AA C5 C4 1.3(4) . . . . ?
C0AA C2AA C4 Zr1 66.9(3) . . . . ?
C0AA C2AA C4 C5 0.0(4) . . . . ?
C2AA C4 C5 Zr1 67.5(3) . . . . ?
C2AA C4 C5 C1AA -0.8(4) . . . . ?
C5 C1AA C0AA Zr1 64.5(3) . . . . ?
C5 C1AA C0AA C2AA -1.3(4) . . . . ?
C6 C7 C8 Zr1 -68.0(3) . . . . ?
C6 C7 C8 C9 0.6(5) . . . . ?
C7 C6 C10 Zr1 66.3(3) . . . . ?
C7 C6 C10 C9 -0.4(5) . . . . ?
C7 C8 C9 Zr1 -67.0(3) . . . . ?
C7 C8 C9 C10 -0.8(5) . . . . ?
C8 C9 C10 Zr1 -65.2(3) . . . . ?
C8 C9 C10 C6 0.7(5) . . . . ?
C10 C6 C7 Zr1 -67.8(3) . . . . ?
C10 C6 C7 C8 -0.1(5) . . . . ?
C11 C1 C15 C14 -3.4(5) . . . . ?
C11 C1 C15 B16 171.0(3) . . . . ?
C11 C12 C13 C14 -2.3(5) . . . . ?
C12 C13 C14 C15 1.0(5) . . . . ?
C13 C14 C15 C1 1.9(5) . . . . ?
C13 C14 C15 B16 -173.2(3) . . . . ?
C14 C15 B16 Cl2 163.0(3) . . . . ?
C14 C15 B16 C17 -13.1(5) . . . . ?
C15 C1 C11 Zr1 175.6(3) . . . . ?
C15 C1 C11 C12 2.3(5) . . . . ?
C15 B16 C17 C18 -77.5(4) . . . . ?
C15 B16 C17 C23 101.5(4) . . . . ?
B16 C17 C18 C19 179.2(3) . . . . ?
B16 C17 C18 C26 -0.2(5) . . . . ?
B16 C17 C23 C21 -179.9(3) . . . . ?
B16 C17 C23 C24 -2.6(5) . . . . ?
C17 C18 C19 C20 0.6(5) . . . . ?
C17 C18 C19 C25 -179.3(3) . . . . ?
C18 C17 C23 C21 -0.9(5) . . . . ?
C18 C17 C23 C24 176.4(3) . . . . ?
C18 C19 C20 C21 -0.8(5) . . . . ?
C19 C20 C21 C22 -178.8(3) . . . . ?
C19 C20 C21 C23 0.1(5) . . . . ?
C20 C21 C23 C17 0.7(5) . . . . ?
C20 C21 C23 C24 -176.7(3) . . . . ?
C22 C21 C23 C17 179.6(3) . . . . ?
C22 C21 C23 C24 2.2(5) . . . . ?
C23 C17 C18 C19 0.2(5) . . . . ?
C23 C17 C18 C26 -179.2(3) . . . . ?
C25 C19 C20 C21 179.2(3) . . . . ?
C26 C18 C19 C20 -179.9(3) . . . . ?
C26 C18 C19 C25 0.1(5) . . . . ?
C27 C28 C29 Zr2 67.4(3) . . . . ?
C27 C28 C29 C30 1.8(5) . . . . ?
C28 C27 C31 Zr2 -64.6(3) . . . . ?
C28 C27 C31 C30 2.1(5) . . . . ?
C28 C29 C30 Zr2 66.6(3) . . . . ?
C28 C29 C30 C31 -0.4(5) . . . . ?
C29 C30 C31 Zr2 67.4(3) . . . . ?
C29 C30 C31 C27 -1.0(5) . . . . ?
C31 C27 C28 Zr2 63.9(3) . . . . ?
C31 C27 C28 C29 -2.4(5) . . . . ?
C32 C33 C34 Zr2 69.6(3) . . . . ?
C32 C33 C34 C35 0.9(5) . . . . ?
C33 C32 C36 Zr2 -63.3(3) . . . . ?
C33 C32 C36 C35 2.5(5) . . . . ?
C33 C34 C35 Zr2 67.7(3) . . . . ?
C33 C34 C35 C36 0.6(4) . . . . ?
C34 C35 C36 Zr2 64.8(3) . . . . ?
C34 C35 C36 C32 -1.9(4) . . . . ?
C36 C32 C33 Zr2 64.9(3) . . . . ?
C36 C32 C33 C34 -2.0(5) . . . . ?
C37 C2 C41 Zr2 178.1(4) . . . . ?
C37 C2 C41 C40 1.2(5) . . . . ?
C37 C38 C39 C40 -0.7(6) . . . . ?
C38 C37 B42 Cl3 165.1(3) . . . . ?
C38 C37 B42 C3 -13.5(5) . . . . ?
C38 C39 C40 C41 -0.6(6) . . . . ?
C39 C40 C41 C2 0.3(6) . . . . ?
C41 C2 C37 C38 -2.4(5) . . . . ?
C41 C2 C37 B42 172.1(4) . . . . ?
B42 C3 C43 C44 -4.6(5) . . . . ?
B42 C3 C43 C45 176.3(3) . . . . ?
B42 C3 C49 C47 -174.8(3) . . . . ?
B42 C3 C49 C50 4.6(5) . . . . ?
B42 C37 C38 C39 -173.0(4) . . . . ?
C43 C3 B42 Cl3 -86.3(4) . . . . ?
C43 C3 B42 C37 92.4(4) . . . . ?
C43 C3 C49 C47 2.7(5) . . . . ?
C43 C3 C49 C50 -177.9(3) . . . . ?
C43 C45 C46 C47 1.7(5) . . . . ?
C44 C43 C45 C46 179.9(3) . . . . ?
C44 C43 C45 C51 -0.7(5) . . . . ?
C45 C46 C47 C48 -178.3(3) . . . . ?
C45 C46 C47 C49 -0.1(5) . . . . ?
C46 C47 C49 C3 -2.1(5) . . . . ?
C46 C47 C49 C50 178.5(3) . . . . ?
C48 C47 C49 C3 176.1(3) . . . . ?
C48 C47 C49 C50 -3.3(5) . . . . ?
C49 C3 B42 Cl3 91.2(4) . . . . ?
C49 C3 B42 C37 -90.1(4) . . . . ?
C49 C3 C43 C44 178.0(3) . . . . ?
C49 C3 C43 C45 -1.1(5) . . . . ?
C51 C45 C46 C47 -177.8(3) . . . . ?
